data_1518381
loop_
_publ_author_name
'Mitra, Monojit'
'Manna, Prankrishna'
'Bauz\'a, Antonio'
'Ballester, Pablo'
'Seth, Saikat Kumar'
'Ray Choudhury, Somnath'
'Frontera, Antonio'
'Mukhopadhyay, Subrata'

_publ_section_title
;
 3-Picoline mediated self-assembly of M(II)-malonate complexes (M =
 Ni/Co/Mn/Mg/Zn/Cu) assisted by various weak forces involving lone
 pair-\p, \p-\p, and anion&#x00B7;&#x00B7;&#x00B7;\p-hole interactions.
;
_journal_issue 50
_journal_name_full 'The journal of physical chemistry. B'
_journal_page_first 14713
_journal_page_last 14726
_journal_paper_doi 10.1021/jp510075m
_journal_volume 118
_journal_year 2014
_chemical_formula_sum 'C30 H48 Co F12 N8 O12 P2'
_chemical_formula_weight 1061.63
_chemical_name_systematic
; 
 ? 
;
_space_group_IT_number 2
_symmetry_cell_setting triclinic
_symmetry_space_group_name_Hall '-P 1'
_symmetry_space_group_name_H-M 'P -1'
_atom_sites_solution_hydrogens geom
_atom_sites_solution_primary direct
_atom_sites_solution_secondary difmap
_audit_creation_method SHELXL-97
_cell_angle_alpha 86.246(3)
_cell_angle_beta 76.498(3)
_cell_angle_gamma 75.782(3)
_cell_formula_units_Z 1
_cell_length_a 7.1481(6)
_cell_length_b 11.5208(11)
_cell_length_c 13.9059(13)
_cell_measurement_reflns_used 2453
_cell_measurement_temperature 100(2)
_cell_measurement_theta_max 24.45
_cell_measurement_theta_min 2.36
_cell_volume 1079.38(17)
_computing_cell_refinement 'Bruker APEX2 v2011.4-0'
_computing_data_collection 'Bruker APEX2 v2011.4-0'
_computing_data_reduction 'Bruker SAINT V7.60A'
_computing_molecular_graphics 'Bruker SHELXTL'
_computing_publication_material 'Bruker SHELXTL'
_computing_structure_refinement 'SHELXS-97 (Sheldrick, 2008)'
_computing_structure_solution Sir2011
_diffrn_ambient_temperature 100(2)
_diffrn_detector_area_resol_mean 512
_diffrn_detector_type '4K CCD area detector APEX II'
_diffrn_measured_fraction_theta_full 0.979
_diffrn_measured_fraction_theta_max 0.928
_diffrn_measurement_device_type 'APEX DUO Kappa 4-axis goniometer'
_diffrn_measurement_method
;
 Fullsphere data collection, phi and omega scans
;
_diffrn_measurement_specimen_support 'magnetic support whith MicroMount'
_diffrn_radiation_monochromator 'Quazar MX Multilayer Optics'
_diffrn_radiation_type MoK\a
_diffrn_radiation_wavelength 0.71073
_diffrn_reflns_av_R_equivalents 0.0000
_diffrn_reflns_av_sigmaI/netI 0.0727
_diffrn_reflns_limit_h_max 9
_diffrn_reflns_limit_h_min -9
_diffrn_reflns_limit_k_max 15
_diffrn_reflns_limit_k_min -15
_diffrn_reflns_limit_l_max 18
_diffrn_reflns_limit_l_min 0
_diffrn_reflns_number 5031
_diffrn_reflns_theta_full 25.00
_diffrn_reflns_theta_max 28.36
_diffrn_reflns_theta_min 1.51
_diffrn_source 'Micorfocus source E025 IuS'
_diffrn_source_current 0.6
_diffrn_source_power 50
_diffrn_source_size '0.2 mm x 0.2 mm fine focus'
_diffrn_source_type 'Bruker APEX DUO'
_exptl_absorpt_coefficient_mu 0.590
_exptl_absorpt_correction_T_max 0.9754
_exptl_absorpt_correction_T_min 0.8218
_exptl_absorpt_correction_type empirical
_exptl_absorpt_process_details
; 
 TWINABS Version 2008/0 Bruker-Nonius
 Blessing, Acta Cryst. (1995) A51 33-38
;
_exptl_crystal_colour pink
_exptl_crystal_density_diffrn 1.633
_exptl_crystal_density_method 'not measured'
_exptl_crystal_description block
_exptl_crystal_F_000 545
_exptl_crystal_size_max 0.20
_exptl_crystal_size_mid 0.17
_exptl_crystal_size_min 0.08
_refine_diff_density_max 0.895
_refine_diff_density_min -0.665
_refine_diff_density_rms 0.110
_refine_ls_extinction_method none
_refine_ls_goodness_of_fit_ref 1.087
_refine_ls_hydrogen_treatment noref
_refine_ls_matrix_type full
_refine_ls_number_parameters 389
_refine_ls_number_reflns 5031
_refine_ls_number_restraints 259
_refine_ls_restrained_S_all 1.142
_refine_ls_R_factor_all 0.0698
_refine_ls_R_factor_gt 0.0538
_refine_ls_shift/su_max 0.015
_refine_ls_shift/su_mean 0.000
_refine_ls_structure_factor_coef Fsqd
_refine_ls_weighting_details 'calc w=1/[\s^2^(Fo^2^)+(0.0866P)^2^+0.0103P] where P=(Fo^2^+2Fc^2^)/3'
_refine_ls_weighting_scheme calc
_refine_ls_wR_factor_gt 0.1459
_refine_ls_wR_factor_ref 0.1577
_reflns_number_gt 3961
_reflns_number_total 5031
_reflns_threshold_expression >2sigma(I)
_cod_data_source_file jp510075m_si_004.cif
_cod_data_source_block mo_mm163b_05
_cod_depositor_comments
;
The following automatic conversions were performed:
'_diffrn_measurement_specimen_suppport' tag replaced with
'_diffrn_measurement_specimen_support'.

Automatic conversion script
Id: cif_correct_tags 1440 2010-10-19 06:21:57Z saulius 

The following automatic conversions were performed:

'_symmetry_cell_setting' value 'Triclinic' changed to 'triclinic'
according to
/home/saulius/struct/COD-crude-data--automatic-downloads/rss-feeds/ACS/lib/dictionaries/cif_core.dic
dictionary named 'cif_core.dic' version 2.4.2 from 2011-04-26.

Automatic conversion script
Id: cif_fix_values 2935 2014-11-11 08:27:57Z andrius 

 Adding full bibliography for 1518378--1518383.cif.
;
_cod_original_sg_symbol_H-M P-1
_cod_database_code 1518381

loop_
_symmetry_equiv_pos_as_xyz
'x, y, z'
'-x, -y, -z'

loop_
_atom_site_label
_atom_site_type_symbol
_atom_site_fract_x
_atom_site_fract_y
_atom_site_fract_z
_atom_site_U_iso_or_equiv
_atom_site_adp_type
_atom_site_occupancy
_atom_site_symmetry_multiplicity
_atom_site_calc_flag
_atom_site_refinement_flags
_atom_site_disorder_assembly
_atom_site_disorder_group
Co1 Co 0.0000 0.5000 0.5000 0.01479(13) Uani 1 2 d SD . .
O1 O 0.0355(2) 0.62621(14) 0.58625(11) 0.0172(4) Uani 1 1 d . . .
O2 O 0.1508(3) 0.77656(15) 0.61885(12) 0.0227(4) Uani 1 1 d . . .
O3 O 0.2730(2) 0.49673(14) 0.41334(11) 0.0173(4) Uani 1 1 d . . .
O4 O 0.5641(3) 0.54193(16) 0.37699(12) 0.0223(4) Uani 1 1 d . . .
O5 O 0.1592(3) 0.36362(14) 0.58519(11) 0.0182(4) Uani 1 1 d D . .
H5O1 H 0.251(2) 0.3954(18) 0.5978(15) 0.027 Uiso 1 1 d D . .
H5O2 H 0.091(3) 0.341(2) 0.6403(11) 0.027 Uiso 1 1 d D . .
C1 C 0.1492(4) 0.6963(2) 0.56254(17) 0.0183(5) Uani 1 1 d . . .
C2 C 0.2884(4) 0.6906(2) 0.46007(17) 0.0205(5) Uani 1 1 d . . .
H2A H 0.2146 0.7385 0.4151 0.025 Uiso 1 1 calc R . .
H2B H 0.3935 0.7284 0.4641 0.025 Uiso 1 1 calc R . .
C3 C 0.3841(4) 0.5680(2) 0.41407(16) 0.0177(5) Uani 1 1 d . . .
N1A N 0.5381(3) 0.70423(19) 0.69123(15) 0.0228(5) Uani 1 1 d . . .
H1A H 0.5968 0.6447 0.6524 0.027 Uiso 1 1 calc R . .
N2A N 0.6548(3) 0.82642(19) 0.56715(15) 0.0249(5) Uani 1 1 d . . .
H2A1 H 0.7067 0.7646 0.5300 0.030 Uiso 1 1 calc R . .
H2A2 H 0.6677 0.8961 0.5447 0.030 Uiso 1 1 calc RD . .
C1A C 0.5550(4) 0.8143(2) 0.65890(19) 0.0234(6) Uani 1 1 d . . .
C2A C 0.4641(5) 0.9125(3) 0.7239(2) 0.0334(7) Uani 1 1 d . . .
C3A C 0.3599(5) 0.8881(3) 0.8156(2) 0.0396(8) Uani 1 1 d . . .
H3A H 0.2983 0.9511 0.8593 0.048 Uiso 1 1 calc R . .
C4A C 0.3421(5) 0.7729(3) 0.8464(2) 0.0389(8) Uani 1 1 d . . .
H4A H 0.2700 0.7590 0.9092 0.047 Uiso 1 1 calc R . .
C5A C 0.4321(4) 0.6823(3) 0.78281(18) 0.0302(7) Uani 1 1 d . . .
H5A H 0.4220 0.6046 0.8013 0.036 Uiso 1 1 calc R . .
C6A C 0.4897(6) 1.0349(3) 0.6899(2) 0.0506(10) Uani 1 1 d . . .
H6A1 H 0.4136 1.0923 0.7398 0.076 Uiso 1 1 calc R . .
H6A2 H 0.4448 1.0551 0.6297 0.076 Uiso 1 1 calc R . .
H6A3 H 0.6271 1.0358 0.6784 0.076 Uiso 1 1 calc R . .
N1B N 0.0945(3) 0.21219(18) 0.20044(15) 0.0243(5) Uani 1 1 d . . .
H1B H 0.0323 0.2210 0.2614 0.029 Uiso 1 1 calc R . .
N2B N 0.0774(4) 0.4139(2) 0.19589(17) 0.0315(6) Uani 1 1 d . . .
H2B1 H 0.0139 0.4182 0.2567 0.038 Uiso 1 1 calc R . .
H2B2 H 0.1027 0.4772 0.1648 0.038 Uiso 1 1 calc R . .
C1B C 0.1366(4) 0.3088(2) 0.14966(19) 0.0257(6) Uani 1 1 d . . .
C2B C 0.2399(4) 0.2953(2) 0.04817(19) 0.0253(6) Uani 1 1 d . . .
C3B C 0.2877(4) 0.1831(3) 0.0098(2) 0.0303(7) Uani 1 1 d . . .
H3B H 0.3529 0.1724 -0.0564 0.036 Uiso 1 1 calc R . .
C4B C 0.2442(4) 0.0845(3) 0.0643(2) 0.0310(7) Uani 1 1 d . . .
H4B H 0.2816 0.0089 0.0361 0.037 Uiso 1 1 calc R . .
C5B C 0.1441(4) 0.1015(2) 0.1613(2) 0.0294(6) Uani 1 1 d . . .
H5B H 0.1108 0.0374 0.1998 0.035 Uiso 1 1 calc R . .
C6B C 0.2903(5) 0.4020(3) -0.0098(2) 0.0346(7) Uani 1 1 d . . .
H6B1 H 0.3540 0.3791 -0.0768 0.052 Uiso 1 1 calc R . .
H6B2 H 0.3780 0.4323 0.0193 0.052 Uiso 1 1 calc R . .
H6B3 H 0.1713 0.4631 -0.0089 0.052 Uiso 1 1 calc R . .
P1 P 0.1064(3) 0.7535(2) 0.16962(16) 0.0289(7) Uani 0.50 1 d PDU A 1
F1 F 0.3083(5) 0.7908(4) 0.1564(4) 0.0432(11) Uani 0.50 1 d PDU A 1
F2 F 0.1747(8) 0.6875(4) 0.0664(3) 0.0553(13) Uani 0.50 1 d PDU A 1
F3 F -0.0801(5) 0.6933(4) 0.1973(4) 0.0523(12) Uani 0.50 1 d PDU A 1
F4 F 0.0364(7) 0.8149(4) 0.2769(2) 0.0583(12) Uani 0.50 1 d PDU A 1
F5 F 0.1593(6) 0.6576(3) 0.2468(2) 0.0366(9) Uani 0.50 1 d PDU A 1
F6 F 0.0342(6) 0.8613(3) 0.0920(2) 0.0296(9) Uani 0.50 1 d PDU A 1
P1' P 0.1088(4) 0.7570(2) 0.16745(17) 0.0286(7) Uani 0.50 1 d PDU B 2
F1' F 0.3036(5) 0.8040(5) 0.1377(4) 0.0455(12) Uani 0.50 1 d PDU B 2
F2' F 0.1822(8) 0.6607(3) 0.0820(3) 0.0455(12) Uani 0.50 1 d PDU B 2
F3' F -0.1084(5) 0.7307(4) 0.1887(4) 0.0432(10) Uani 0.50 1 d PDU B 2
F4' F 0.0213(7) 0.8555(3) 0.2542(2) 0.0494(11) Uani 0.50 1 d PDU B 2
F5' F -0.0082(6) 0.8657(3) 0.1222(3) 0.0309(10) Uani 0.50 1 d PDU B 2
F6' F 0.2396(6) 0.6362(4) 0.2157(3) 0.0526(11) Uani 0.50 1 d PDU B 2
O1W O 0.1617(7) 0.0035(4) 0.5606(3) 0.0339(11) Uani 0.60 1 d PD C 1
H1W1 H 0.195(6) -0.0745(12) 0.576(2) 0.051 Uiso 0.60 1 d PD D 1
H1W2 H 0.115(3) 0.007(2) 0.5061(10) 0.051 Uiso 0.60 1 d PD E 1
O2W O 0.1660(11) -0.0054(6) 0.5221(4) 0.0363(17) Uani 0.40 1 d PD F 2
H2W1 H 0.083(3) -0.039(3) 0.503(3) 0.054 Uiso 0.40 1 d PD G 2
H2W2 H 0.100(6) 0.035(4) 0.577(2) 0.054 Uiso 0.40 1 d PD H 2

loop_
_atom_site_aniso_label
_atom_site_aniso_U_11
_atom_site_aniso_U_22
_atom_site_aniso_U_33
_atom_site_aniso_U_23
_atom_site_aniso_U_13
_atom_site_aniso_U_12
Co1 0.0142(3) 0.0187(2) 0.0131(2) 0.00088(16) -0.00318(17) -0.00712(17)
O1 0.0175(9) 0.0198(8) 0.0156(7) -0.0006(6) -0.0036(7) -0.0070(7)
O2 0.0281(10) 0.0232(8) 0.0216(8) -0.0015(7) -0.0097(7) -0.0107(7)
O3 0.0158(9) 0.0224(8) 0.0153(7) 0.0013(6) -0.0035(7) -0.0081(7)
O4 0.0174(10) 0.0312(9) 0.0200(8) 0.0015(7) -0.0031(7) -0.0105(7)
O5 0.0199(10) 0.0233(8) 0.0144(7) 0.0045(6) -0.0051(7) -0.0107(7)
C1 0.0181(13) 0.0193(11) 0.0187(11) 0.0024(9) -0.0077(10) -0.0042(9)
C2 0.0209(14) 0.0252(12) 0.0198(11) 0.0041(9) -0.0064(10) -0.0128(10)
C3 0.0199(13) 0.0258(12) 0.0109(9) 0.0065(8) -0.0082(9) -0.0094(10)
N1A 0.0198(12) 0.0287(11) 0.0195(10) -0.0034(8) -0.0062(9) -0.0023(9)
N2A 0.0284(13) 0.0194(10) 0.0276(11) -0.0022(8) -0.0088(10) -0.0042(9)
C1A 0.0190(14) 0.0282(13) 0.0252(12) -0.0032(10) -0.0124(10) -0.0018(10)
C2A 0.0351(17) 0.0326(14) 0.0332(14) -0.0129(12) -0.0218(13) 0.0076(12)
C3A 0.0333(18) 0.0530(18) 0.0296(14) -0.0194(13) -0.0184(13) 0.0107(14)
C4A 0.0228(17) 0.069(2) 0.0233(13) -0.0076(14) -0.0064(12) -0.0039(15)
C5A 0.0234(15) 0.0478(16) 0.0204(12) 0.0016(11) -0.0072(11) -0.0087(12)
C6A 0.072(3) 0.0284(15) 0.0495(19) -0.0154(14) -0.0266(18) 0.0067(16)
N1B 0.0262(13) 0.0283(11) 0.0208(10) -0.0031(9) -0.0086(9) -0.0073(9)
N2B 0.0376(15) 0.0266(11) 0.0300(12) -0.0020(9) -0.0082(11) -0.0056(10)
C1B 0.0218(15) 0.0315(13) 0.0261(12) -0.0005(10) -0.0112(11) -0.0049(11)
C2B 0.0183(14) 0.0361(14) 0.0247(12) 0.0017(11) -0.0088(11) -0.0089(11)
C3B 0.0264(16) 0.0407(15) 0.0262(13) -0.0039(12) -0.0070(12) -0.0108(12)
C4B 0.0334(17) 0.0298(13) 0.0323(14) -0.0078(11) -0.0080(12) -0.0098(12)
C5B 0.0333(17) 0.0296(13) 0.0280(13) -0.0023(11) -0.0080(12) -0.0109(12)
C6B 0.0366(18) 0.0357(15) 0.0319(14) 0.0063(12) -0.0068(13) -0.0119(13)
P1 0.0389(12) 0.0328(11) 0.0191(10) 0.0046(8) -0.0057(10) -0.0179(10)
F1 0.0316(19) 0.046(2) 0.051(2) 0.0277(18) -0.0109(16) -0.0126(16)
F2 0.085(3) 0.037(2) 0.0323(18) -0.0074(17) -0.0133(19) 0.009(2)
F3 0.058(2) 0.051(2) 0.061(2) 0.0306(19) -0.0209(18) -0.0388(18)
F4 0.078(3) 0.087(3) 0.0126(15) -0.0008(18) -0.0047(17) -0.031(2)
F5 0.041(2) 0.0502(18) 0.0208(15) 0.0181(14) -0.0058(15) -0.0208(16)
F6 0.033(2) 0.0348(16) 0.0167(16) 0.0032(13) -0.0009(15) -0.0061(15)
P1' 0.0393(12) 0.0334(11) 0.0150(10) 0.0102(9) -0.0057(10) -0.0156(10)
F1' 0.0320(19) 0.046(2) 0.061(3) 0.0276(19) -0.0145(18) -0.0168(17)
F2' 0.076(3) 0.0202(17) 0.0317(18) 0.0049(14) -0.0037(18) -0.0056(17)
F3' 0.0463(19) 0.043(2) 0.048(2) 0.0243(18) -0.0150(17) -0.0281(16)
F4' 0.089(3) 0.0438(19) 0.0154(16) 0.0032(14) 0.0025(17) -0.0299(19)
F5' 0.029(2) 0.0330(16) 0.0255(19) 0.0059(15) -0.0008(16) -0.0043(14)
F6' 0.056(3) 0.052(2) 0.056(2) 0.0322(19) -0.027(2) -0.0197(18)
O1W 0.039(2) 0.0284(19) 0.037(2) 0.0020(18) -0.0123(19) -0.0095(16)
O2W 0.055(4) 0.031(3) 0.040(4) 0.012(3) -0.036(3) -0.021(3)

loop_
_atom_type_symbol
_atom_type_description
_atom_type_scat_dispersion_real
_atom_type_scat_dispersion_imag
_atom_type_scat_source
C C 0.0033 0.0016 'International Tables Vol C Tables 4.2.6.8 and 6.1.1.4'
H H 0.0000 0.0000 'International Tables Vol C Tables 4.2.6.8 and 6.1.1.4'
N N 0.0061 0.0033 'International Tables Vol C Tables 4.2.6.8 and 6.1.1.4'
O O 0.0106 0.0060 'International Tables Vol C Tables 4.2.6.8 and 6.1.1.4'
Co Co 0.3494 0.9721 'International Tables Vol C Tables 4.2.6.8 and 6.1.1.4'
F F 0.0171 0.0103 'International Tables Vol C Tables 4.2.6.8 and 6.1.1.4'
P P 0.1023 0.0942 'International Tables Vol C Tables 4.2.6.8 and 6.1.1.4'

loop_
_geom_angle_atom_site_label_1
_geom_angle_atom_site_label_2
_geom_angle_atom_site_label_3
_geom_angle
_geom_angle_site_symmetry_1
_geom_angle_site_symmetry_3
O3 Co1 O3 179.999(1) 2_566 .
O3 Co1 O1 90.65(7) 2_566 .
O3 Co1 O1 89.35(7) . .
O3 Co1 O1 89.35(7) 2_566 2_566
O3 Co1 O1 90.65(7) . 2_566
O1 Co1 O1 179.999(2) . 2_566
O3 Co1 O5 95.61(6) 2_566 .
O3 Co1 O5 84.39(6) . .
O1 Co1 O5 88.55(6) . .
O1 Co1 O5 91.45(6) 2_566 .
O3 Co1 O5 84.39(6) 2_566 2_566
O3 Co1 O5 95.61(6) . 2_566
O1 Co1 O5 91.45(6) . 2_566
O1 Co1 O5 88.55(6) 2_566 2_566
O5 Co1 O5 180.00(6) . 2_566
C1 O1 Co1 127.54(14) . .
C3 O3 Co1 128.30(15) . .
O2 C1 O1 122.8(2) . .
O2 C1 C2 116.3(2) . .
O1 C1 C2 120.9(2) . .
C3 C2 C1 117.87(19) . .
O4 C3 O3 122.6(2) . .
O4 C3 C2 119.4(2) . .
O3 C3 C2 118.1(2) . .
C1A N1A C5A 123.1(2) . .
N2A C1A N1A 118.3(2) . .
N2A C1A C2A 123.0(3) . .
N1A C1A C2A 118.7(2) . .
C3A C2A C1A 117.0(3) . .
C3A C2A C6A 123.9(3) . .
C1A C2A C6A 119.1(3) . .
C2A C3A C4A 122.8(3) . .
C5A C4A C3A 118.2(3) . .
C4A C5A N1A 120.1(3) . .
C1B N1B C5B 123.7(2) . .
N2B C1B N1B 118.3(2) . .
N2B C1B C2B 123.0(2) . .
N1B C1B C2B 118.7(2) . .
C3B C2B C1B 116.8(2) . .
C3B C2B C6B 123.6(2) . .
C1B C2B C6B 119.6(2) . .
C2B C3B C4B 123.3(3) . .
C5B C4B C3B 118.0(3) . .
N1B C5B C4B 119.5(3) . .
F5 P1 F1 92.1(3) . .
F5 P1 F2 106.1(3) . .
F1 P1 F2 92.6(2) . .
F5 P1 F3 76.0(2) . .
F1 P1 F3 168.0(3) . .
F2 P1 F3 89.4(3) . .
F5 P1 F4 71.5(2) . .
F1 P1 F4 88.5(2) . .
F2 P1 F4 177.4(3) . .
F3 P1 F4 89.0(2) . .
F5 P1 F6 175.9(2) . .
F1 P1 F6 90.3(3) . .
F2 P1 F6 77.1(2) . .
F3 P1 F6 101.7(3) . .
F4 P1 F6 105.2(2) . .
F5' P1' F1' 92.1(3) . .
F5' P1' F2' 104.2(3) . .
F1' P1' F2' 93.2(3) . .
F5' P1' F3' 77.6(3) . .
F1' P1' F3' 169.7(3) . .
F2' P1' F3' 89.4(2) . .
F5' P1' F4' 74.2(2) . .
F1' P1' F4' 89.7(2) . .
F2' P1' F4' 176.7(3) . .
F3' P1' F4' 87.5(2) . .
F5' P1' F6' 179.1(3) . .
F1' P1' F6' 87.6(3) . .
F2' P1' F6' 75.0(3) . .
F3' P1' F6' 102.7(3) . .
F4' P1' F6' 106.7(2) . .

loop_
_geom_bond_atom_site_label_1
_geom_bond_atom_site_label_2
_geom_bond_distance
_geom_bond_site_symmetry_2
Co1 O3 2.0331(16) 2_566
Co1 O3 2.0332(16) .
Co1 O1 2.0417(16) .
Co1 O1 2.0418(16) 2_566
Co1 O5 2.1621(16) .
Co1 O5 2.1622(16) 2_566
O1 C1 1.259(3) .
O2 C1 1.254(3) .
O3 C3 1.276(3) .
O4 C3 1.238(3) .
C1 C2 1.531(3) .
C2 C3 1.520(3) .
N1A C1A 1.342(3) .
N1A C5A 1.364(3) .
N2A C1A 1.326(3) .
C1A C2A 1.421(4) .
C2A C3A 1.368(4) .
C2A C6A 1.498(4) .
C3A C4A 1.395(5) .
C4A C5A 1.345(4) .
N1B C1B 1.338(3) .
N1B C5B 1.351(3) .
N2B C1B 1.334(3) .
C1B C2B 1.431(4) .
C2B C3B 1.364(4) .
C2B C6B 1.498(4) .
C3B C4B 1.383(4) .
C4B C5B 1.373(4) .
P1 F5 1.531(4) .
P1 F1 1.573(3) .
P1 F2 1.584(3) .
P1 F3 1.607(3) .
P1 F4 1.610(3) .
P1 F6 1.657(4) .
P1' F5' 1.514(4) .
P1' F1' 1.573(3) .
P1' F2' 1.586(3) .
P1' F3' 1.611(3) .
P1' F4' 1.617(3) .
P1' F6' 1.671(4) .

loop_
_geom_torsion_atom_site_label_1
_geom_torsion_atom_site_label_2
_geom_torsion_atom_site_label_3
_geom_torsion_atom_site_label_4
_geom_torsion
_geom_torsion_site_symmetry_1
O3 Co1 O1 C1 -157.4(2) 2_566
O3 Co1 O1 C1 22.6(2) .
O1 Co1 O1 C1 96(22) 2_566
O5 Co1 O1 C1 107.0(2) .
O5 Co1 O1 C1 -73.0(2) 2_566
O3 Co1 O3 C3 79(25) 2_566
O1 Co1 O3 C3 -10.30(18) .
O1 Co1 O3 C3 169.70(18) 2_566
O5 Co1 O3 C3 -98.90(19) .
O5 Co1 O3 C3 81.10(19) 2_566
Co1 O1 C1 O2 175.05(16) .
Co1 O1 C1 C2 -2.4(3) .
O2 C1 C2 C3 145.2(2) .
O1 C1 C2 C3 -37.2(3) .
Co1 O3 C3 O4 161.26(16) .
Co1 O3 C3 C2 -20.4(3) .
C1 C2 C3 O4 -132.6(2) .
C1 C2 C3 O3 49.0(3) .
C5A N1A C1A N2A -177.3(2) .
C5A N1A C1A C2A 2.2(4) .
N2A C1A C2A C3A 177.9(3) .
N1A C1A C2A C3A -1.6(4) .
N2A C1A C2A C6A -3.2(4) .
N1A C1A C2A C6A 177.4(3) .
C1A C2A C3A C4A 0.5(5) .
C6A C2A C3A C4A -178.5(3) .
C2A C3A C4A C5A 0.2(5) .
C3A C4A C5A N1A 0.3(4) .
C1A N1A C5A C4A -1.5(4) .
C5B N1B C1B N2B 179.0(3) .
C5B N1B C1B C2B 0.0(4) .
N2B C1B C2B C3B -178.6(3) .
N1B C1B C2B C3B 0.3(4) .
N2B C1B C2B C6B 1.7(4) .
N1B C1B C2B C6B -179.4(3) .
C1B C2B C3B C4B -1.1(4) .
C6B C2B C3B C4B 178.6(3) .
C2B C3B C4B C5B 1.4(5) .
C1B N1B C5B C4B 0.3(4) .
C3B C4B C5B N1B -1.0(4) .
